data_4121286
loop_
_publ_author_name
'Carl A. Laskowski'
'Donald J. Bungum'
'Steven M. Baldwin'
'Sarah A. Del Ciello'
'Vlad M. Iluc'
'Gregory L. Hillhouse'

_publ_section_title
;
 Synthesis and Reactivity of Two-Coordinate Ni(I) Alkyl and Aryl Complexes
;
_journal_name_full 'Journal of the American Chemical Society'
_journal_page_first 18272
_journal_page_last 18275
_journal_paper_doi 10.1021/ja4095236
_journal_volume 135
_journal_year 2013
_chemical_formula_sum 'C58 H69 N2 Ni'
_chemical_formula_weight 852.86
_chemical_name_systematic
; 
 ? 
;
_space_group_IT_number 14
_symmetry_cell_setting monoclinic
_symmetry_space_group_name_Hall '-P 2yn'
_symmetry_space_group_name_H-M 'P 1 21/n 1'
_atom_sites_solution_hydrogens geom
_atom_sites_solution_primary direct
_atom_sites_solution_secondary difmap
_audit_creation_method SHELXL-97
_cell_angle_alpha 90.00
_cell_angle_beta 99.368(2)
_cell_angle_gamma 90.00
_cell_formula_units_Z 4
_cell_length_a 11.5681(12)
_cell_length_b 14.0160(15)
_cell_length_c 29.664(3)
_cell_measurement_temperature 100(2)
_cell_volume 4745.5(9)
_computing_cell_refinement 'Bruker XSCANS'
_computing_data_collection 'Bruker XSCANS'
_computing_data_reduction 'Bruker SHELXTL'
_computing_molecular_graphics 'Bruker SHELXTL'
_computing_publication_material 'Bruker SHELXTL'
_computing_structure_refinement 'SHELXL-97 (Sheldrick, 1997)'
_computing_structure_solution 'SHELXS-97 (Sheldrick, 1990)'
_diffrn_ambient_temperature 100(2)
_diffrn_measured_fraction_theta_full 1.000
_diffrn_measured_fraction_theta_max 1.000
_diffrn_measurement_device_type 'Bruker P4'
_diffrn_measurement_method '\w scans'
_diffrn_radiation_monochromator graphite
_diffrn_radiation_source 'fine-focus sealed tube'
_diffrn_radiation_type MoK\a
_diffrn_radiation_wavelength 0.71073
_diffrn_reflns_av_R_equivalents 0.0761
_diffrn_reflns_av_sigmaI/netI 0.0628
_diffrn_reflns_limit_h_max 13
_diffrn_reflns_limit_h_min -13
_diffrn_reflns_limit_k_max 16
_diffrn_reflns_limit_k_min -9
_diffrn_reflns_limit_l_max 35
_diffrn_reflns_limit_l_min -32
_diffrn_reflns_number 24386
_diffrn_reflns_theta_full 25.00
_diffrn_reflns_theta_max 25.00
_diffrn_reflns_theta_min 1.61
_exptl_absorpt_coefficient_mu 0.448
_exptl_absorpt_correction_type none
_exptl_crystal_colour yellow
_exptl_crystal_density_diffrn 1.194
_exptl_crystal_description plate
_exptl_crystal_F_000 1836
_exptl_crystal_size_max 0.6
_exptl_crystal_size_mid 0.2
_exptl_crystal_size_min 0.2
_refine_diff_density_max 0.745
_refine_diff_density_min -0.343
_refine_diff_density_rms 0.066
_refine_ls_extinction_method none
_refine_ls_goodness_of_fit_ref 1.053
_refine_ls_hydrogen_treatment constr
_refine_ls_matrix_type full
_refine_ls_number_parameters 565
_refine_ls_number_reflns 8356
_refine_ls_number_restraints 0
_refine_ls_restrained_S_all 1.053
_refine_ls_R_factor_all 0.0520
_refine_ls_R_factor_gt 0.0435
_refine_ls_shift/su_max 0.003
_refine_ls_shift/su_mean 0.000
_refine_ls_structure_factor_coef Fsqd
_refine_ls_weighting_details 'calc w=1/[\s^2^(Fo^2^)+(0.0607P)^2^+0.0000P] where P=(Fo^2^+2Fc^2^)/3'
_refine_ls_weighting_scheme calc
_refine_ls_wR_factor_gt 0.1107
_refine_ls_wR_factor_ref 0.1142
_reflns_number_gt 6933
_reflns_number_total 8356
_reflns_threshold_expression >2sigma(I)
_cod_data_source_file ja4095236_si_002_2.cif
_cod_data_source_block db10a
_cod_original_cell_volume 4745.6(9)
_cod_database_code 4121286

loop_
_symmetry_equiv_pos_as_xyz
'x, y, z'
'-x+1/2, y+1/2, -z+1/2'
'-x, -y, -z'
'x-1/2, -y-1/2, z-1/2'

loop_
_atom_site_label
_atom_site_type_symbol
_atom_site_fract_x
_atom_site_fract_y
_atom_site_fract_z
_atom_site_U_iso_or_equiv
_atom_site_adp_type
_atom_site_occupancy
_atom_site_symmetry_multiplicity
_atom_site_calc_flag
_atom_site_refinement_flags
Ni1 Ni 0.53281(2) 0.299267(19) 0.849079(8) 0.01571(10) Uani 1 1 d .
N1 N 0.33547(13) 0.21314(12) 0.78738(5) 0.0153(4) Uani 1 1 d .
C15 C 0.49135(18) 0.20846(15) 0.68745(7) 0.0207(5) Uani 1 1 d .
H15A H 0.4923 0.2411 0.6594 0.025 Uiso 1 1 calc R
C2 C 0.21546(17) 0.19821(15) 0.78087(7) 0.0184(5) Uani 1 1 d .
H2A H 0.1695 0.1679 0.7554 0.022 Uiso 1 1 calc R
C32 C 0.75872(17) 0.30784(15) 0.91128(7) 0.0186(5) Uani 1 1 d .
C1 C 0.37472(16) 0.25856(14) 0.82762(6) 0.0155(4) Uani 1 1 d .
C21 C 0.26959(16) 0.30852(15) 0.89110(6) 0.0164(4) Uani 1 1 d .
C11 C 0.41341(16) 0.18413(15) 0.75622(7) 0.0169(4) Uani 1 1 d .
C35 C 0.88544(17) 0.39082(16) 0.85026(7) 0.0215(5) Uani 1 1 d .
H35A H 0.9282 0.4207 0.8294 0.026 Uiso 1 1 calc R
C221 C 0.24367(18) 0.13604(16) 0.91567(7) 0.0220(5) Uani 1 1 d .
H22A H 0.2168 0.1261 0.8822 0.026 Uiso 1 1 calc R
N2 N 0.27474(13) 0.27148(12) 0.84596(5) 0.0158(4) Uani 1 1 d .
C22 C 0.24710(16) 0.24303(16) 0.92449(7) 0.0187(5) Uani 1 1 d .
C31 C 0.69630(17) 0.33388(15) 0.86789(7) 0.0164(4) Uani 1 1 d .
C46 C 0.70997(17) 0.17852(16) 0.96548(7) 0.0201(5) Uani 1 1 d .
C23 C 0.23495(18) 0.27982(16) 0.96705(7) 0.0226(5) Uani 1 1 d .
H23A H 0.2170 0.2380 0.9901 0.027 Uiso 1 1 calc R
C461 C 0.79084(18) 0.10876(16) 0.94741(7) 0.0244(5) Uani 1 1 d .
H46A H 0.7846 0.1168 0.9143 0.037 Uiso 1 1 calc R
H46B H 0.7686 0.0435 0.9542 0.037 Uiso 1 1 calc R
H46C H 0.8717 0.1208 0.9621 0.037 Uiso 1 1 calc R
C34 C 0.94351(18) 0.36080(16) 0.89230(7) 0.0233(5) Uani 1 1 d .
H34A H 1.0261 0.3679 0.9000 0.028 Uiso 1 1 calc R
C162 C 0.3114(2) 0.34399(18) 0.65157(7) 0.0319(6) Uani 1 1 d .
H16A H 0.2488 0.3914 0.6444 0.048 Uiso 1 1 calc R
H16B H 0.2920 0.2871 0.6326 0.048 Uiso 1 1 calc R
H16C H 0.3853 0.3711 0.6454 0.048 Uiso 1 1 calc R
C26 C 0.28319(16) 0.40694(15) 0.89897(7) 0.0177(4) Uani 1 1 d .
C12 C 0.48830(16) 0.10641(15) 0.76855(6) 0.0169(4) Uani 1 1 d .
C222 C 0.15889(19) 0.08269(17) 0.94123(8) 0.0301(5) Uani 1 1 d .
H22B H 0.0809 0.1116 0.9341 0.045 Uiso 1 1 calc R
H22C H 0.1868 0.0867 0.9742 0.045 Uiso 1 1 calc R
H22D H 0.1547 0.0156 0.9318 0.045 Uiso 1 1 calc R
C24 C 0.24861(18) 0.37593(17) 0.97624(7) 0.0234(5) Uani 1 1 d .
H24A H 0.2404 0.3995 1.0056 0.028 Uiso 1 1 calc R
C161 C 0.32394(18) 0.31656(15) 0.70193(7) 0.0215(5) Uani 1 1 d .
H16D H 0.2455 0.2944 0.7077 0.026 Uiso 1 1 calc R
C163 C 0.35701(19) 0.40503(16) 0.73163(7) 0.0269(5) Uani 1 1 d .
H16E H 0.3500 0.3906 0.7634 0.040 Uiso 1 1 calc R
H16F H 0.3042 0.4577 0.7206 0.040 Uiso 1 1 calc R
H16G H 0.4379 0.4234 0.7299 0.040 Uiso 1 1 calc R
C41 C 0.69315(16) 0.27098(16) 0.94776(6) 0.0183(4) Uani 1 1 d .
C36 C 0.76480(16) 0.37770(15) 0.83807(6) 0.0177(4) Uani 1 1 d .
C33 C 0.88011(17) 0.32045(16) 0.92305(7) 0.0224(5) Uani 1 1 d .
H33A H 0.9190 0.3011 0.9523 0.027 Uiso 1 1 calc R
C122 C 0.59152(18) 0.05730(16) 0.84701(7) 0.0251(5) Uani 1 1 d .
H12A H 0.5995 0.1246 0.8558 0.038 Uiso 1 1 calc R
H12B H 0.6612 0.0368 0.8347 0.038 Uiso 1 1 calc R
H12C H 0.5834 0.0186 0.8738 0.038 Uiso 1 1 calc R
C16 C 0.41081(17) 0.23531(15) 0.71540(7) 0.0182(4) Uani 1 1 d .
C3 C 0.17690(17) 0.23472(15) 0.81737(6) 0.0186(4) Uani 1 1 d .
H3A H 0.0982 0.2355 0.8228 0.022 Uiso 1 1 calc R
C121 C 0.48283(17) 0.04449(16) 0.81047(7) 0.0210(5) Uani 1 1 d .
H12D H 0.4127 0.0643 0.8239 0.025 Uiso 1 1 calc R
C43 C 0.56178(18) 0.30245(16) 1.00177(7) 0.0235(5) Uani 1 1 d .
H43A H 0.5114 0.3451 1.0142 0.028 Uiso 1 1 calc R
C998 C 0.5161(2) 0.19538(18) 0.56094(7) 0.0310(6) Uani 1 1 d .
C997 C 0.4867(2) 0.29145(19) 0.55253(7) 0.0325(6) Uani 1 1 d .
H99A H 0.4091 0.3084 0.5393 0.039 Uiso 1 1 calc R
C25 C 0.27421(16) 0.43852(16) 0.94296(7) 0.0210(5) Uani 1 1 d .
H25A H 0.2859 0.5042 0.9502 0.025 Uiso 1 1 calc R
C53 C 0.68059(17) 0.41698(16) 0.71001(7) 0.0200(5) Uani 1 1 d .
H53A H 0.6897 0.3856 0.6824 0.024 Uiso 1 1 calc R
C521 C 0.79028(18) 0.28077(16) 0.75222(7) 0.0237(5) Uani 1 1 d .
H52A H 0.7844 0.2567 0.7209 0.036 Uiso 1 1 calc R
H52B H 0.7560 0.2342 0.7709 0.036 Uiso 1 1 calc R
H52C H 0.8729 0.2909 0.7651 0.036 Uiso 1 1 calc R
C52 C 0.72508(16) 0.37386(15) 0.75180(7) 0.0187(5) Uani 1 1 d .
C44 C 0.57645(19) 0.21048(17) 1.01929(7) 0.0262(5) Uani 1 1 d .
C995 C 0.6836(2) 0.33869(19) 0.58293(7) 0.0319(6) Uani 1 1 d .
H99B H 0.7411 0.3871 0.5903 0.038 Uiso 1 1 calc R
C261 C 0.30092(17) 0.47615(15) 0.86128(7) 0.0201(5) Uani 1 1 d .
H26A H 0.3606 0.4480 0.8443 0.024 Uiso 1 1 calc R
C14 C 0.57001(17) 0.13474(16) 0.70001(7) 0.0224(5) Uani 1 1 d .
H14A H 0.6256 0.1189 0.6809 0.027 Uiso 1 1 calc R
C55 C 0.60788(16) 0.54720(15) 0.74861(7) 0.0194(5) Uani 1 1 d .
H55A H 0.5685 0.6068 0.7477 0.023 Uiso 1 1 calc R
C42 C 0.61826(17) 0.33405(16) 0.96674(6) 0.0198(5) Uani 1 1 d .
C56 C 0.64809(16) 0.50554(15) 0.79084(7) 0.0184(5) Uani 1 1 d .
C51 C 0.70923(16) 0.41806(15) 0.79281(6) 0.0172(4) Uani 1 1 d .
C54 C 0.62349(17) 0.50449(15) 0.70780(7) 0.0198(5) Uani 1 1 d .
C123 C 0.46939(19) -0.06164(16) 0.79767(7) 0.0266(5) Uani 1 1 d .
H12E H 0.4009 -0.0701 0.7738 0.040 Uiso 1 1 calc R
H12F H 0.4588 -0.0988 0.8247 0.040 Uiso 1 1 calc R
H12G H 0.5398 -0.0837 0.7864 0.040 Uiso 1 1 calc R
C13 C 0.56873(17) 0.08422(16) 0.73973(7) 0.0210(5) Uani 1 1 d .
H13A H 0.6231 0.0338 0.7476 0.025 Uiso 1 1 calc R
C441 C 0.5120(2) 0.1789(2) 1.05704(8) 0.0386(6) Uani 1 1 d .
H44A H 0.5114 0.1091 1.0585 0.058 Uiso 1 1 calc R
H44B H 0.4312 0.2026 1.0509 0.058 Uiso 1 1 calc R
H44C H 0.5514 0.2046 1.0863 0.058 Uiso 1 1 calc R
C262 C 0.34470(19) 0.57526(16) 0.87837(7) 0.0255(5) Uani 1 1 d .
H26B H 0.4163 0.5685 0.9008 0.038 Uiso 1 1 calc R
H26C H 0.2844 0.6070 0.8926 0.038 Uiso 1 1 calc R
H26D H 0.3613 0.6136 0.8525 0.038 Uiso 1 1 calc R
C421 C 0.60069(19) 0.43495(16) 0.95002(7) 0.0253(5) Uani 1 1 d .
H42A H 0.5613 0.4716 0.9712 0.038 Uiso 1 1 calc R
H42B H 0.5524 0.4352 0.9196 0.038 Uiso 1 1 calc R
H42C H 0.6769 0.4639 0.9483 0.038 Uiso 1 1 calc R
C993 C 0.6298(2) 0.17343(18) 0.58072(7) 0.0293(5) Uani 1 1 d .
H99C H 0.6510 0.1087 0.5868 0.035 Uiso 1 1 calc R
C223 C 0.36768(19) 0.09520(17) 0.92749(8) 0.0324(6) Uani 1 1 d .
H22E H 0.4208 0.1314 0.9113 0.049 Uiso 1 1 calc R
H22F H 0.3673 0.0281 0.9182 0.049 Uiso 1 1 calc R
H22G H 0.3943 0.1000 0.9605 0.049 Uiso 1 1 calc R
C45 C 0.65099(18) 0.14978(17) 1.00064(7) 0.0241(5) Uani 1 1 d .
H45A H 0.6622 0.0867 1.0122 0.029 Uiso 1 1 calc R
C994 C 0.7128(2) 0.24376(19) 0.59170(7) 0.0316(6) Uani 1 1 d .
H99D H 0.7902 0.2272 0.6053 0.038 Uiso 1 1 calc R
C996 C 0.5712(2) 0.36231(19) 0.56351(7) 0.0323(6) Uani 1 1 d .
H99E H 0.5509 0.4273 0.5575 0.039 Uiso 1 1 calc R
C561 C 0.62582(18) 0.55477(16) 0.83379(7) 0.0236(5) Uani 1 1 d .
H56A H 0.6978 0.5546 0.8564 0.035 Uiso 1 1 calc R
H56B H 0.5639 0.5210 0.8462 0.035 Uiso 1 1 calc R
H56C H 0.6013 0.6207 0.8267 0.035 Uiso 1 1 calc R
C999 C 0.4269(2) 0.1185(2) 0.54922(9) 0.0503(8) Uani 1 1 d .
H99F H 0.3497 0.1473 0.5396 0.075 Uiso 1 1 calc R
H99G H 0.4249 0.0782 0.5761 0.075 Uiso 1 1 calc R
H99H H 0.4477 0.0795 0.5243 0.075 Uiso 1 1 calc R
C541 C 0.57603(19) 0.55148(17) 0.66294(7) 0.0267(5) Uani 1 1 d .
H54A H 0.5966 0.5131 0.6378 0.040 Uiso 1 1 calc R
H54B H 0.6100 0.6154 0.6620 0.040 Uiso 1 1 calc R
H54C H 0.4906 0.5566 0.6598 0.040 Uiso 1 1 calc R
C263 C 0.18682(18) 0.48751(17) 0.82758(7) 0.0279(5) Uani 1 1 d .
H26E H 0.1608 0.4250 0.8151 0.042 Uiso 1 1 calc R
H26F H 0.2000 0.5299 0.8026 0.042 Uiso 1 1 calc R
H26G H 0.1266 0.5150 0.8434 0.042 Uiso 1 1 calc R

loop_
_atom_site_aniso_label
_atom_site_aniso_U_11
_atom_site_aniso_U_22
_atom_site_aniso_U_33
_atom_site_aniso_U_23
_atom_site_aniso_U_13
_atom_site_aniso_U_12
Ni1 0.01293(15) 0.01447(16) 0.01925(15) -0.00011(11) 0.00120(10) -0.00083(10)
N1 0.0124(8) 0.0141(9) 0.0193(8) -0.0008(7) 0.0023(7) 0.0000(7)
C15 0.0221(11) 0.0192(12) 0.0206(10) -0.0001(9) 0.0032(8) -0.0038(9)
C2 0.0150(10) 0.0166(11) 0.0221(10) 0.0006(9) -0.0015(8) -0.0023(9)
C32 0.0177(10) 0.0153(11) 0.0226(11) -0.0019(9) 0.0022(8) 0.0008(9)
C1 0.0168(10) 0.0115(11) 0.0187(10) 0.0025(9) 0.0041(8) 0.0018(9)
C21 0.0106(9) 0.0192(12) 0.0188(10) -0.0010(9) 0.0006(8) 0.0027(8)
C11 0.0123(10) 0.0184(12) 0.0200(10) -0.0061(9) 0.0025(8) -0.0028(9)
C35 0.0184(11) 0.0214(12) 0.0253(11) 0.0015(10) 0.0056(8) -0.0025(9)
C221 0.0265(11) 0.0187(12) 0.0199(10) 0.0024(9) 0.0016(9) -0.0012(10)
N2 0.0131(8) 0.0145(9) 0.0193(8) 0.0002(7) 0.0006(6) -0.0009(7)
C22 0.0118(10) 0.0208(12) 0.0226(11) 0.0021(9) -0.0001(8) 0.0009(9)
C31 0.0165(10) 0.0102(10) 0.0225(10) -0.0029(9) 0.0035(8) 0.0010(8)
C46 0.0156(10) 0.0223(12) 0.0212(10) 0.0011(9) -0.0009(8) 0.0023(9)
C23 0.0218(11) 0.0234(13) 0.0223(11) 0.0033(10) 0.0031(8) -0.0012(10)
C461 0.0248(11) 0.0217(12) 0.0265(11) 0.0037(10) 0.0032(9) 0.0042(10)
C34 0.0124(10) 0.0268(13) 0.0298(11) -0.0008(10) 0.0009(8) -0.0029(9)
C162 0.0363(13) 0.0288(14) 0.0302(12) 0.0060(11) 0.0042(10) 0.0078(11)
C26 0.0104(9) 0.0188(12) 0.0232(10) 0.0013(9) 0.0005(8) 0.0018(8)
C12 0.0136(10) 0.0163(11) 0.0200(10) -0.0037(9) -0.0003(8) -0.0025(9)
C222 0.0321(13) 0.0209(13) 0.0378(13) 0.0017(11) 0.0072(10) -0.0061(11)
C24 0.0245(11) 0.0273(13) 0.0188(10) -0.0026(10) 0.0041(9) 0.0010(10)
C161 0.0189(11) 0.0181(12) 0.0271(11) 0.0024(9) 0.0031(9) 0.0008(9)
C163 0.0273(12) 0.0194(13) 0.0344(12) -0.0006(10) 0.0059(10) 0.0007(10)
C41 0.0141(10) 0.0203(12) 0.0190(10) -0.0009(9) -0.0018(8) -0.0016(9)
C36 0.0155(10) 0.0141(11) 0.0226(10) -0.0020(9) 0.0005(8) 0.0001(9)
C33 0.0189(11) 0.0244(13) 0.0218(11) 0.0004(9) -0.0027(8) 0.0003(9)
C122 0.0270(12) 0.0206(12) 0.0263(11) -0.0008(10) 0.0004(9) 0.0021(10)
C16 0.0160(10) 0.0142(11) 0.0234(11) -0.0032(9) 0.0005(8) -0.0029(9)
C3 0.0117(10) 0.0199(12) 0.0234(11) 0.0009(9) 0.0003(8) -0.0017(9)
C121 0.0169(10) 0.0192(12) 0.0270(11) 0.0005(9) 0.0040(8) 0.0025(9)
C43 0.0190(11) 0.0273(13) 0.0239(11) -0.0006(10) 0.0028(9) 0.0061(10)
C998 0.0323(13) 0.0400(16) 0.0211(11) 0.0034(11) 0.0060(10) -0.0077(11)
C997 0.0265(12) 0.0438(17) 0.0269(12) 0.0072(11) 0.0033(10) 0.0047(12)
C25 0.0178(10) 0.0171(12) 0.0272(11) -0.0043(9) 0.0011(8) 0.0007(9)
C53 0.0185(10) 0.0199(12) 0.0218(10) -0.0023(9) 0.0035(8) -0.0044(9)
C521 0.0231(11) 0.0195(12) 0.0288(12) -0.0015(10) 0.0049(9) -0.0003(10)
C52 0.0142(10) 0.0163(11) 0.0255(11) -0.0002(9) 0.0029(8) -0.0041(9)
C44 0.0219(11) 0.0335(15) 0.0239(11) 0.0057(10) 0.0055(9) 0.0042(10)
C995 0.0345(14) 0.0332(15) 0.0280(12) -0.0019(11) 0.0050(10) -0.0034(12)
C261 0.0188(10) 0.0171(12) 0.0248(11) 0.0002(9) 0.0046(8) 0.0033(9)
C14 0.0183(11) 0.0228(12) 0.0272(11) -0.0066(10) 0.0070(9) -0.0019(9)
C55 0.0130(10) 0.0137(11) 0.0308(11) 0.0030(9) 0.0015(8) -0.0017(9)
C42 0.0159(10) 0.0218(12) 0.0200(10) -0.0020(9) -0.0025(8) -0.0006(9)
C56 0.0140(10) 0.0165(11) 0.0247(11) -0.0010(9) 0.0031(8) -0.0060(9)
C51 0.0113(9) 0.0164(11) 0.0237(10) 0.0013(9) 0.0025(8) -0.0054(8)
C54 0.0153(10) 0.0188(12) 0.0250(11) 0.0025(9) 0.0025(8) -0.0047(9)
C123 0.0265(12) 0.0198(13) 0.0330(12) 0.0008(10) 0.0030(9) -0.0027(10)
C13 0.0163(10) 0.0198(12) 0.0261(11) -0.0050(9) 0.0007(8) 0.0011(9)
C441 0.0357(14) 0.0439(17) 0.0396(14) 0.0151(12) 0.0160(11) 0.0107(12)
C262 0.0262(12) 0.0177(12) 0.0332(12) 0.0013(10) 0.0069(9) 0.0003(10)
C421 0.0277(12) 0.0213(13) 0.0266(11) -0.0032(10) 0.0040(9) 0.0034(10)
C993 0.0346(13) 0.0305(14) 0.0238(11) 0.0056(10) 0.0073(10) 0.0040(11)
C223 0.0298(13) 0.0203(13) 0.0478(14) 0.0025(11) 0.0084(11) 0.0034(10)
C45 0.0222(11) 0.0210(12) 0.0273(11) 0.0077(10) -0.0006(9) 0.0037(10)
C994 0.0282(13) 0.0375(15) 0.0293(12) 0.0051(11) 0.0049(10) 0.0014(11)
C996 0.0382(14) 0.0301(14) 0.0291(12) -0.0009(11) 0.0072(10) 0.0058(12)
C561 0.0235(11) 0.0195(12) 0.0280(11) -0.0010(10) 0.0044(9) 0.0003(10)
C999 0.0474(17) 0.053(2) 0.0472(16) 0.0147(15) -0.0018(13) -0.0181(15)
C541 0.0277(12) 0.0258(13) 0.0259(11) 0.0041(10) 0.0023(9) 0.0015(10)
C263 0.0279(12) 0.0225(13) 0.0314(12) 0.0073(10) -0.0006(9) 0.0035(10)

loop_
_atom_type_symbol
_atom_type_description
_atom_type_scat_dispersion_real
_atom_type_scat_dispersion_imag
_atom_type_scat_source
C C 0.0033 0.0016 'International Tables Vol C Tables 4.2.6.8 and 6.1.1.4'
H H 0.0000 0.0000 'International Tables Vol C Tables 4.2.6.8 and 6.1.1.4'
N N 0.0061 0.0033 'International Tables Vol C Tables 4.2.6.8 and 6.1.1.4'
Ni Ni 0.3393 1.1124 'International Tables Vol C Tables 4.2.6.8 and 6.1.1.4'

loop_
_geom_angle_atom_site_label_1
_geom_angle_atom_site_label_2
_geom_angle_atom_site_label_3
_geom_angle
C1 Ni1 C31 175.97(8)
C1 N1 C2 112.06(16)
C1 N1 C11 122.39(16)
C2 N1 C11 125.55(16)
C14 C15 C16 120.88(19)
C3 C2 N1 106.74(17)
C33 C32 C31 122.37(18)
C33 C32 C41 117.66(17)
C31 C32 C41 119.86(17)
N1 C1 N2 103.15(16)
N1 C1 Ni1 126.27(13)
N2 C1 Ni1 130.48(14)
C26 C21 C22 123.59(18)
C26 C21 N2 119.11(17)
C22 C21 N2 117.27(18)
C12 C11 C16 123.20(18)
C12 C11 N1 118.23(17)
C16 C11 N1 118.57(17)
C34 C35 C36 120.81(19)
C22 C221 C222 113.43(17)
C22 C221 C223 109.38(17)
C222 C221 C223 110.87(18)
C1 N2 C3 111.30(16)
C1 N2 C21 125.50(16)
C3 N2 C21 122.88(15)
C23 C22 C21 117.1(2)
C23 C22 C221 121.15(18)
C21 C22 C221 121.68(17)
C32 C31 C36 115.07(18)
C32 C31 Ni1 121.63(15)
C36 C31 Ni1 123.00(14)
C45 C46 C41 119.52(19)
C45 C46 C461 119.0(2)
C41 C46 C461 121.48(18)
C24 C23 C22 121.1(2)
C33 C34 C35 119.22(19)
C25 C26 C21 116.31(19)
C25 C26 C261 121.62(19)
C21 C26 C261 122.00(18)
C13 C12 C11 117.25(18)
C13 C12 C121 119.47(18)
C11 C12 C121 123.25(17)
C23 C24 C25 120.53(19)
C162 C161 C16 113.42(17)
C162 C161 C163 109.50(19)
C16 C161 C163 111.12(17)
C46 C41 C42 119.01(18)
C46 C41 C32 122.02(18)
C42 C41 C32 118.83(19)
C35 C36 C31 122.12(18)
C35 C36 C51 116.51(17)
C31 C36 C51 121.26(17)
C34 C33 C32 120.34(19)
C15 C16 C11 116.87(18)
C15 C16 C161 121.30(18)
C11 C16 C161 121.83(17)
C2 C3 N2 106.76(17)
C12 C121 C122 111.84(17)
C12 C121 C123 111.41(17)
C122 C121 C123 109.08(17)
C42 C43 C44 122.2(2)
C993 C998 C997 118.3(2)
C993 C998 C999 120.7(2)
C997 C998 C999 121.0(2)
C996 C997 C998 120.2(2)
C24 C25 C26 121.4(2)
C54 C53 C52 121.75(19)
C53 C52 C51 119.73(19)
C53 C52 C521 119.52(18)
C51 C52 C521 120.75(18)
C45 C44 C43 117.73(19)
C45 C44 C441 122.0(2)
C43 C44 C441 120.3(2)
C996 C995 C994 119.6(2)
C26 C261 C263 110.01(17)
C26 C261 C262 114.29(17)
C263 C261 C262 108.94(18)
C13 C14 C15 121.00(18)
C54 C55 C56 122.15(19)
C43 C42 C41 119.4(2)
C43 C42 C421 119.55(19)
C41 C42 C421 121.00(18)
C55 C56 C51 119.56(18)
C55 C56 C561 119.39(19)
C51 C56 C561 121.05(18)
C52 C51 C56 118.86(18)
C52 C51 C36 120.75(18)
C56 C51 C36 120.18(17)
C55 C54 C53 117.90(19)
C55 C54 C541 120.09(19)
C53 C54 C541 121.98(19)
C14 C13 C12 120.67(19)
C994 C993 C998 121.2(2)
C44 C45 C46 122.1(2)
C993 C994 C995 120.3(2)
C995 C996 C997 120.4(2)

loop_
_geom_bond_atom_site_label_1
_geom_bond_atom_site_label_2
_geom_bond_distance
Ni1 C1 1.9226(19)
Ni1 C31 1.944(2)
N1 C1 1.364(2)
N1 C2 1.386(2)
N1 C11 1.451(2)
C15 C14 1.387(3)
C15 C16 1.396(3)
C2 C3 1.338(3)
C32 C33 1.402(3)
C32 C31 1.417(3)
C32 C41 1.510(3)
C1 N2 1.368(2)
C21 C26 1.404(3)
C21 C22 1.405(3)
C21 N2 1.446(2)
C11 C12 1.403(3)
C11 C16 1.403(3)
C35 C34 1.383(3)
C35 C36 1.396(3)
C221 C22 1.522(3)
C221 C222 1.529(3)
C221 C223 1.531(3)
N2 C3 1.398(2)
C22 C23 1.392(3)
C31 C36 1.420(3)
C46 C45 1.396(3)
C46 C41 1.400(3)
C46 C461 1.510(3)
C23 C24 1.378(3)
C34 C33 1.381(3)
C162 C161 1.526(3)
C26 C25 1.398(3)
C26 C261 1.519(3)
C12 C13 1.397(3)
C12 C121 1.526(3)
C24 C25 1.388(3)
C161 C16 1.528(3)
C161 C163 1.533(3)
C41 C42 1.417(3)
C36 C51 1.502(3)
C122 C121 1.531(3)
C121 C123 1.537(3)
C43 C42 1.387(3)
C43 C44 1.390(3)
C998 C993 1.386(3)
C998 C997 1.401(3)
C998 C999 1.493(4)
C997 C996 1.394(3)
C53 C54 1.390(3)
C53 C52 1.400(3)
C521 C52 1.506(3)
C52 C51 1.403(3)
C44 C45 1.389(3)
C44 C441 1.509(3)
C995 C996 1.375(3)
C995 C994 1.387(4)
C261 C263 1.529(3)
C261 C262 1.536(3)
C14 C13 1.377(3)
C55 C54 1.388(3)
C55 C56 1.392(3)
C42 C421 1.501(3)
C56 C51 1.412(3)
C56 C561 1.507(3)
C54 C541 1.506(3)
C993 C994 1.377(3)
